data_7703970
loop_
_publ_author_name
'Taschner, Ian S.'
'Aubuchon, Ethan'
'Schrage, Briana R.'
'Ziegler, Christopher J.'
'van der Est, Art'

_publ_section_title
;
 Synthesis and structural studies of copper(ii) complex with
 N<sub>2</sub>S<sub>2</sub> based N-substituted pendant phosphonic acid
 arms.
;
_journal_issue 11
_journal_name_full 'Dalton transactions (Cambridge, England : 2003)'
_journal_page_first 3545
_journal_page_last 3552
_journal_paper_doi 10.1039/c9dt04869c
_journal_volume 49
_journal_year 2020
_chemical_formula_sum 'C6 H25 K N O9 P S'
_chemical_formula_weight 357.40
_space_group_crystal_system monoclinic
_space_group_IT_number 14
_space_group_name_Hall '-P 2ybc'
_space_group_name_H-M_alt 'P 1 21/c 1'
_atom_sites_solution_hydrogens mixed
_audit_creation_method SHELXL-2016/6
_audit_update_record
;
2019-12-03 deposited with the CCDC.	2020-02-25 downloaded from the CCDC.
;
_cell_angle_alpha 90
_cell_angle_beta 100.191(4)
_cell_angle_gamma 90
_cell_formula_units_Z 4
_cell_length_a 18.4319(11)
_cell_length_b 8.4812(5)
_cell_length_c 10.0288(5)
_cell_measurement_reflns_used 5170
_cell_measurement_temperature 100(2)
_cell_measurement_theta_max 28.30
_cell_measurement_theta_min 3.24
_cell_volume 1543.01(15)
_computing_cell_refinement 'Bruker SAINT'
_computing_data_collection 'Bruker APEX2'
_computing_data_reduction 'Bruker SAINT'
_computing_molecular_graphics 'Bruker SHELXTL'
_computing_publication_material 'Bruker SHELXTL'
_computing_structure_refinement 'SHELXL-2016/6 (Sheldrick, 2016)'
_computing_structure_solution 'SHELXT 2014/5 (Sheldrick, 2014)'
_diffrn_ambient_temperature 100(2)
_diffrn_measured_fraction_theta_full 0.998
_diffrn_measured_fraction_theta_max 0.993
_diffrn_measurement_device_type 'Bruker APEX-II CCD'
_diffrn_measurement_method '\f and \w scans'
_diffrn_radiation_type MoK\a
_diffrn_radiation_wavelength 0.71073
_diffrn_reflns_av_R_equivalents 0.0642
_diffrn_reflns_av_unetI/netI 0.0745
_diffrn_reflns_Laue_measured_fraction_full 0.998
_diffrn_reflns_Laue_measured_fraction_max 0.993
_diffrn_reflns_limit_h_max 24
_diffrn_reflns_limit_h_min -24
_diffrn_reflns_limit_k_max 10
_diffrn_reflns_limit_k_min -11
_diffrn_reflns_limit_l_max 13
_diffrn_reflns_limit_l_min -13
_diffrn_reflns_number 14493
_diffrn_reflns_point_group_measured_fraction_full 0.998
_diffrn_reflns_point_group_measured_fraction_max 0.993
_diffrn_reflns_theta_full 25.242
_diffrn_reflns_theta_max 28.413
_diffrn_reflns_theta_min 2.245
_exptl_absorpt_coefficient_mu 0.619
_exptl_absorpt_correction_T_max 0.7457
_exptl_absorpt_correction_T_min 0.6754
_exptl_absorpt_correction_type multi-scan
_exptl_absorpt_process_details SADABS
_exptl_crystal_colour colourless
_exptl_crystal_density_diffrn 1.538
_exptl_crystal_density_meas ?
_exptl_crystal_density_method 'not measured'
_exptl_crystal_description plate
_exptl_crystal_F_000 760
_exptl_crystal_size_max 0.230
_exptl_crystal_size_mid 0.193
_exptl_crystal_size_min 0.050
_refine_diff_density_max 0.565
_refine_diff_density_min -0.525
_refine_diff_density_rms 0.105
_refine_ls_extinction_method none
_refine_ls_goodness_of_fit_ref 1.018
_refine_ls_hydrogen_treatment mixed
_refine_ls_matrix_type full
_refine_ls_number_parameters 224
_refine_ls_number_reflns 3854
_refine_ls_number_restraints 0
_refine_ls_restrained_S_all 1.018
_refine_ls_R_factor_all 0.0743
_refine_ls_R_factor_gt 0.0452
_refine_ls_shift/su_max 0.001
_refine_ls_shift/su_mean 0.000
_refine_ls_structure_factor_coef Fsqd
_refine_ls_weighting_details 'w=1/[\s^2^(Fo^2^)+(0.0329P)^2^+1.0736P] where P=(Fo^2^+2Fc^2^)/3'
_refine_ls_weighting_scheme calc
_refine_ls_wR_factor_gt 0.0880
_refine_ls_wR_factor_ref 0.1008
_reflns_Friedel_coverage 0.000
_reflns_number_gt 2745
_reflns_number_total 3854
_reflns_threshold_expression 'I > 2\s(I)'
_cod_data_source_file c9dt04869c2.cif
_cod_data_source_block N2S2POK
_cod_depositor_comments
;
The following automatic conversions were performed:

data item '_exptl_crystal_density_meas' value 'not measured' was
changed to '?' -- the value is perceived as not measured.

Automatic conversion script
Id: cif_fix_values 7556 2019-12-06 15:28:31Z antanas 
;
_cod_original_sg_symbol_H-M 'P 21/c'
_cod_database_code 7703970
_shelx_shelxl_version_number 2016/6
_shelx_space_group_comment
; 
The symmetry employed for this shelxl refinement is uniquely defined 
by the following loop, which should always be used as a source of 
symmetry information in preference to the above space-group names. 
They are only intended as comments. 
;

loop_
_space_group_symop_operation_xyz
'x, y, z'
'-x, y+1/2, -z+1/2'
'-x, -y, -z'
'x, -y-1/2, z-1/2'

loop_
_atom_site_label
_atom_site_type_symbol
_atom_site_fract_x
_atom_site_fract_y
_atom_site_fract_z
_atom_site_U_iso_or_equiv
_atom_site_adp_type
_atom_site_occupancy
_atom_site_site_symmetry_order
_atom_site_calc_flag
_atom_site_refinement_flags_posn
_atom_site_refinement_flags_adp
_atom_site_refinement_flags_occupancy
_atom_site_disorder_assembly
_atom_site_disorder_group
C1 C 0.92414(13) 0.6920(3) 1.1353(2) 0.0113(5) Uani 1 1 d . . . . .
H1A H 0.951387 0.607901 1.191622 0.014 Uiso 1 1 calc R U . . .
H1B H 0.882165 0.723890 1.178642 0.014 Uiso 1 1 calc R U . . .
C2 C 0.89411(13) 0.6249(3) 0.9958(2) 0.0119(5) Uani 1 1 d . . . . .
H2A H 0.935221 0.590371 0.951230 0.014 Uiso 1 1 calc R U . . .
H2B H 0.865478 0.706412 0.938456 0.014 Uiso 1 1 calc R U . . .
C3 C 0.84478(13) 0.4852(3) 1.0135(2) 0.0107(5) Uani 1 1 d . . . . .
H3A H 0.870399 0.419066 1.088676 0.013 Uiso 1 1 calc R U . . .
H3B H 0.799208 0.525760 1.040818 0.013 Uiso 1 1 calc R U . . .
C4 C 0.76748(13) 0.4626(3) 0.7857(2) 0.0111(5) Uani 1 1 d . . . . .
H4A H 0.789732 0.561122 0.758637 0.013 Uiso 1 1 calc R U . . .
H4B H 0.725168 0.492852 0.828802 0.013 Uiso 1 1 calc R U . . .
C5 C 0.88767(12) 0.3191(3) 0.8332(2) 0.0112(5) Uani 1 1 d . . . . .
H5A H 0.914955 0.408345 0.801886 0.013 Uiso 1 1 calc R U . . .
H5B H 0.869252 0.251765 0.753743 0.013 Uiso 1 1 calc R U . . .
C6 C 0.94005(13) 0.2233(3) 0.9371(2) 0.0124(5) Uani 1 1 d . . . . .
H6A H 0.912250 0.137016 0.971572 0.015 Uiso 1 1 calc R U . . .
H6B H 0.960259 0.291997 1.014659 0.015 Uiso 1 1 calc R U . . .
H7 H 0.4823(19) 0.322(4) 0.480(4) 0.042(10) Uiso 1 1 d . . . . .
H8 H 0.552(3) 0.320(6) 0.568(4) 0.083(16) Uiso 1 1 d . . . . .
H9 H 0.3694(17) 0.681(4) 0.726(3) 0.025(9) Uiso 1 1 d . . . . .
H10 H 0.3812(17) 0.646(4) 0.611(3) 0.026(9) Uiso 1 1 d . . . . .
H11 H 0.6126(17) 0.699(4) 0.766(3) 0.031(9) Uiso 1 1 d . . . . .
H12 H 0.614(2) 0.585(5) 0.659(4) 0.054(12) Uiso 1 1 d . . . . .
H13 H 0.6477(19) 0.459(4) 1.067(3) 0.034(10) Uiso 1 1 d . . . . .
H14 H 0.633(2) 0.591(5) 1.005(4) 0.044(13) Uiso 1 1 d . . . . .
H15 H 0.7172(19) 0.819(4) 0.884(3) 0.040(10) Uiso 1 1 d . . . . .
H16 H 0.674(2) 0.857(5) 0.963(4) 0.053(14) Uiso 1 1 d . . . . .
H17 H 0.7721(19) 0.999(5) 0.774(3) 0.036(11) Uiso 1 1 d . . . . .
H18 H 0.7965(18) 0.994(4) 0.901(4) 0.041(11) Uiso 1 1 d . . . . .
H19 H 0.8017(16) 0.301(4) 0.925(3) 0.022(8) Uiso 1 1 d . . . . .
K1 K 0.49840(3) 0.44453(8) 0.81882(5) 0.01562(15) Uani 1 1 d . . . . .
N1 N 0.82330(11) 0.3819(3) 0.89004(19) 0.0090(4) Uani 1 1 d . . . . .
O1 O 0.66132(9) 0.4389(2) 0.57383(16) 0.0127(4) Uani 1 1 d . . . . .
O2 O 0.71864(9) 0.1830(2) 0.67580(16) 0.0133(4) Uani 1 1 d . . . . .
O3 O 0.78911(9) 0.3580(2) 0.53915(16) 0.0118(4) Uani 1 1 d . . . . .
O4 O 0.50603(12) 0.2994(3) 0.5637(2) 0.0233(5) Uani 1 1 d . . . . .
O5 O 0.40166(10) 0.6744(3) 0.6827(2) 0.0178(5) Uani 1 1 d . . . . .
O6 O 0.58524(10) 0.6496(3) 0.69839(19) 0.0169(4) Uani 1 1 d . . . . .
O7 O 0.61400(11) 0.5169(3) 1.0251(2) 0.0178(5) Uani 1 1 d . . . . .
O8 O 0.68092(12) 0.7879(3) 0.9212(2) 0.0234(5) Uani 1 1 d . . . . .
O9 O 0.79530(11) 0.9430(3) 0.8257(2) 0.0172(4) Uani 1 1 d . . . . .
P1 P 0.73167(3) 0.34967(8) 0.63061(6) 0.00870(15) Uani 1 1 d . . . . .
S1 S 0.98469(3) 0.85982(8) 1.13336(6) 0.01363(16) Uani 1 1 d . . . . .

loop_
_atom_site_aniso_label
_atom_site_aniso_U_11
_atom_site_aniso_U_22
_atom_site_aniso_U_33
_atom_site_aniso_U_23
_atom_site_aniso_U_13
_atom_site_aniso_U_12
C1 0.0124(11) 0.0087(16) 0.0128(11) -0.0006(10) 0.0022(9) -0.0015(10)
C2 0.0147(12) 0.0087(16) 0.0119(11) 0.0006(10) 0.0010(9) -0.0008(10)
C3 0.0126(11) 0.0096(15) 0.0090(11) -0.0024(10) 0.0000(8) -0.0013(10)
C4 0.0107(11) 0.0099(16) 0.0117(11) 0.0000(10) -0.0006(8) 0.0023(10)
C5 0.0112(11) 0.0109(16) 0.0115(11) -0.0016(10) 0.0016(9) 0.0011(10)
C6 0.0109(11) 0.0128(17) 0.0134(11) 0.0030(10) 0.0022(9) 0.0002(10)
K1 0.0148(3) 0.0178(4) 0.0145(3) 0.0014(2) 0.00331(19) -0.0003(2)
N1 0.0103(10) 0.0082(13) 0.0085(9) -0.0009(8) 0.0015(7) -0.0014(8)
O1 0.0127(8) 0.0135(12) 0.0110(8) -0.0020(7) 0.0001(6) 0.0039(7)
O2 0.0157(9) 0.0101(11) 0.0142(8) 0.0015(7) 0.0032(6) -0.0018(7)
O3 0.0136(8) 0.0119(11) 0.0105(8) 0.0005(7) 0.0039(6) 0.0016(7)
O4 0.0220(11) 0.0314(15) 0.0153(10) 0.0011(9) 0.0004(8) 0.0011(10)
O5 0.0159(10) 0.0249(14) 0.0123(9) -0.0026(8) 0.0017(8) -0.0015(8)
O6 0.0164(9) 0.0178(13) 0.0169(9) -0.0031(9) 0.0037(7) 0.0028(8)
O7 0.0179(10) 0.0129(13) 0.0217(10) 0.0047(9) 0.0010(8) 0.0014(9)
O8 0.0291(12) 0.0147(14) 0.0301(12) -0.0057(10) 0.0150(9) -0.0068(9)
O9 0.0237(10) 0.0143(13) 0.0141(9) -0.0009(9) 0.0045(8) 0.0039(9)
P1 0.0097(3) 0.0085(4) 0.0078(3) -0.0010(2) 0.0015(2) 0.0005(3)
S1 0.0114(3) 0.0089(4) 0.0198(3) -0.0023(3) 0.0008(2) -0.0003(3)

loop_
_atom_type_symbol
_atom_type_description
_atom_type_scat_dispersion_real
_atom_type_scat_dispersion_imag
_atom_type_scat_source
C C 0.0033 0.0016 'International Tables Vol C Tables 4.2.6.8 and 6.1.1.4'
H H 0.0000 0.0000 'International Tables Vol C Tables 4.2.6.8 and 6.1.1.4'
K K 0.2009 0.2494 'International Tables Vol C Tables 4.2.6.8 and 6.1.1.4'
N N 0.0061 0.0033 'International Tables Vol C Tables 4.2.6.8 and 6.1.1.4'
O O 0.0106 0.0060 'International Tables Vol C Tables 4.2.6.8 and 6.1.1.4'
P P 0.1023 0.0942 'International Tables Vol C Tables 4.2.6.8 and 6.1.1.4'
S S 0.1246 0.1234 'International Tables Vol C Tables 4.2.6.8 and 6.1.1.4'

loop_
_geom_angle_atom_site_label_1
_geom_angle_atom_site_label_2
_geom_angle_atom_site_label_3
_geom_angle
_geom_angle_site_symmetry_1
_geom_angle_site_symmetry_3
_geom_angle_publ_flag
C2 C1 S1 114.16(17) . . ?
C2 C1 H1A 108.7 . . ?
S1 C1 H1A 108.7 . . ?
C2 C1 H1B 108.7 . . ?
S1 C1 H1B 108.7 . . ?
H1A C1 H1B 107.6 . . ?
C1 C2 C3 108.17(19) . . ?
C1 C2 H2A 110.1 . . ?
C3 C2 H2A 110.1 . . ?
C1 C2 H2B 110.1 . . ?
C3 C2 H2B 110.1 . . ?
H2A C2 H2B 108.4 . . ?
N1 C3 C2 115.52(19) . . ?
N1 C3 H3A 108.4 . . ?
C2 C3 H3A 108.4 . . ?
N1 C3 H3B 108.4 . . ?
C2 C3 H3B 108.4 . . ?
H3A C3 H3B 107.5 . . ?
N1 C4 P1 116.81(18) . . ?
N1 C4 H4A 108.1 . . ?
P1 C4 H4A 108.1 . . ?
N1 C4 H4B 108.1 . . ?
P1 C4 H4B 108.1 . . ?
H4A C4 H4B 107.3 . . ?
N1 C5 C6 112.12(19) . . ?
N1 C5 H5A 109.2 . . ?
C6 C5 H5A 109.2 . . ?
N1 C5 H5B 109.2 . . ?
C6 C5 H5B 109.2 . . ?
H5A C5 H5B 107.9 . . ?
C5 C6 S1 112.17(16) . 3_767 ?
C5 C6 H6A 109.2 . . ?
S1 C6 H6A 109.2 3_767 . ?
C5 C6 H6B 109.2 . . ?
S1 C6 H6B 109.2 3_767 . ?
H6A C6 H6B 107.9 . . ?
O7 K1 O6 76.08(6) . . ?
O7 K1 O5 123.06(7) . . ?
O6 K1 O5 73.80(6) . . ?
O7 K1 O7 95.93(6) . 3_667 ?
O6 K1 O7 134.62(7) . 3_667 ?
O5 K1 O7 74.10(6) . 3_667 ?
O7 K1 O4 127.64(6) . . ?
O6 K1 O4 75.99(6) . . ?
O5 K1 O4 89.52(6) . . ?
O7 K1 O4 134.47(6) 3_667 . ?
O7 K1 O6 124.21(7) . 2_646 ?
O6 K1 O6 147.85(4) . 2_646 ?
O5 K1 O6 106.28(6) . 2_646 ?
O7 K1 O6 72.65(6) 3_667 2_646 ?
O4 K1 O6 71.86(6) . 2_646 ?
O7 K1 O5 77.06(6) . 2_646 ?
O6 K1 O5 94.35(6) . 2_646 ?
O5 K1 O5 151.31(3) . 2_646 ?
O7 K1 O5 127.87(7) 3_667 2_646 ?
O4 K1 O5 62.03(6) . 2_646 ?
O6 K1 O5 70.00(6) 2_646 2_646 ?
O7 K1 O4 69.21(6) . 4_566 ?
O6 K1 O4 142.05(6) . 4_566 ?
O5 K1 O4 139.15(6) . 4_566 ?
O7 K1 O4 65.57(6) 3_667 4_566 ?
O4 K1 O4 113.94(2) . 4_566 ?
O6 K1 O4 56.17(6) 2_646 4_566 ?
O5 K1 O4 63.72(6) 2_646 4_566 ?
O7 K1 O4 65.61(6) . 2_656 ?
O6 K1 O4 68.30(6) . 2_656 ?
O5 K1 O4 58.67(6) . 2_656 ?
O7 K1 O4 67.84(6) 3_667 2_656 ?
O4 K1 O4 137.11(6) . 2_656 ?
O6 K1 O4 140.23(6) 2_646 2_656 ?
O5 K1 O4 141.43(6) 2_646 2_656 ?
O4 K1 O4 108.82(5) 4_566 2_656 ?
O7 K1 K1 48.70(4) . 3_667 ?
O6 K1 K1 110.67(5) . 3_667 ?
O5 K1 K1 101.29(5) . 3_667 ?
O7 K1 K1 47.23(4) 3_667 3_667 ?
O4 K1 K1 168.48(6) . 3_667 ?
O6 K1 K1 100.93(4) 2_646 3_667 ?
O5 K1 K1 107.36(4) 2_646 3_667 ?
O4 K1 K1 54.95(4) 4_566 3_667 ?
O4 K1 K1 53.87(4) 2_656 3_667 ?
O7 K1 K1 113.07(5) . 2_646 ?
O6 K1 K1 114.83(5) . 2_646 ?
O5 K1 K1 123.23(5) . 2_646 ?
O7 K1 K1 109.41(5) 3_667 2_646 ?
O4 K1 K1 46.38(5) . 2_646 ?
O6 K1 K1 37.40(4) 2_646 2_646 ?
O5 K1 K1 38.36(4) 2_646 2_646 ?
O4 K1 K1 67.75(4) 4_566 2_646 ?
O4 K1 K1 176.47(4) 2_656 2_646 ?
K1 K1 K1 122.69(3) 3_667 2_646 ?
O7 K1 K1 88.28(6) . 2_656 ?
O6 K1 K1 39.75(4) . 2_656 ?
O5 K1 K1 40.24(4) . 2_656 ?
O7 K1 K1 96.44(5) 3_667 2_656 ?
O4 K1 K1 97.28(5) . 2_656 ?
O6 K1 K1 146.02(4) 2_646 2_656 ?
O5 K1 K1 134.10(5) 2_646 2_656 ?
O4 K1 K1 148.40(5) 4_566 2_656 ?
O4 K1 K1 39.83(4) 2_656 2_656 ?
K1 K1 K1 93.59(2) 3_667 2_656 ?
K1 K1 K1 143.65(3) 2_646 2_656 ?
O7 K1 H8 112.1(9) . . ?
O6 K1 H8 64.2(9) . . ?
O5 K1 H8 96.3(9) . . ?
O7 K1 H8 150.7(9) 3_667 . ?
O4 K1 H8 16.2(9) . . ?
O6 K1 H8 84.1(9) 2_646 . ?
O5 K1 H8 55.3(9) 2_646 . ?
O4 K1 H8 115.6(9) 4_566 . ?
O4 K1 H8 131.0(9) 2_656 . ?
K1 K1 H8 159.4(9) 3_667 . ?
K1 K1 H8 52.5(9) 2_646 . ?
K1 K1 H8 92.9(9) 2_656 . ?
C4 N1 C5 112.84(18) . . ?
C4 N1 C3 110.9(2) . . ?
C5 N1 C3 114.00(18) . . ?
C4 N1 H19 109.1(18) . . ?
C5 N1 H19 108(2) . . ?
C3 N1 H19 100.9(19) . . ?
K1 O4 K1 164.19(9) . 4_565 ?
K1 O4 K1 93.79(6) . 2_646 ?
K1 O4 K1 71.18(5) 4_565 2_646 ?
K1 O4 H7 131(2) . . ?
K1 O4 H7 58(2) 4_565 . ?
K1 O4 H7 120(2) 2_646 . ?
K1 O4 H8 94(3) . . ?
K1 O4 H8 95(3) 4_565 . ?
K1 O4 H8 105(3) 2_646 . ?
H7 O4 H8 109(4) . . ?
K1 O5 K1 101.40(6) . 2_656 ?
K1 O5 H9 105(2) . . ?
K1 O5 H9 119(2) 2_656 . ?
K1 O5 H10 113(2) . . ?
K1 O5 H10 115(2) 2_656 . ?
H9 O5 H10 104(3) . . ?
K1 O6 K1 102.85(6) . 2_656 ?
K1 O6 H11 105(2) . . ?
K1 O6 H11 82(2) 2_656 . ?
K1 O6 H12 104(3) . . ?
K1 O6 H12 147(2) 2_656 . ?
H11 O6 H12 109(3) . . ?
K1 O7 K1 84.07(6) . 3_667 ?
K1 O7 H13 130(2) . . ?
K1 O7 H13 110(2) 3_667 . ?
K1 O7 H14 108(3) . . ?
K1 O7 H14 118(3) 3_667 . ?
H13 O7 H14 106(3) . . ?
H15 O8 H16 104(4) . . ?
H17 O9 H18 102(4) . . ?
O2 P1 O3 112.81(10) . . ?
O2 P1 O1 113.93(10) . . ?
O3 P1 O1 112.92(10) . . ?
O2 P1 C4 106.47(11) . . ?
O3 P1 C4 107.51(11) . . ?
O1 P1 C4 102.20(11) . . ?
C6 S1 C1 102.39(12) 3_767 . ?

loop_
_geom_bond_atom_site_label_1
_geom_bond_atom_site_label_2
_geom_bond_distance
_geom_bond_site_symmetry_2
_geom_bond_publ_flag
C1 C2 1.520(3) . ?
C1 S1 1.811(3) . ?
C1 H1A 0.9900 . ?
C1 H1B 0.9900 . ?
C2 C3 1.522(3) . ?
C2 H2A 0.9900 . ?
C2 H2B 0.9900 . ?
C3 N1 1.511(3) . ?
C3 H3A 0.9900 . ?
C3 H3B 0.9900 . ?
C4 N1 1.497(3) . ?
C4 P1 1.846(2) . ?
C4 H4A 0.9900 . ?
C4 H4B 0.9900 . ?
C5 N1 1.502(3) . ?
C5 C6 1.524(3) . ?
C5 H5A 0.9900 . ?
C5 H5B 0.9900 . ?
C6 S1 1.808(2) 3_767 ?
C6 H6A 0.9900 . ?
C6 H6B 0.9900 . ?
K1 O7 2.763(2) . ?
K1 O6 2.780(2) . ?
K1 O5 2.826(2) . ?
K1 O7 2.828(2) 3_667 ?
K1 O4 2.865(2) . ?
K1 O6 2.927(2) 2_646 ?
K1 O5 2.941(2) 2_646 ?
K1 O4 3.195(2) 4_566 ?
K1 O4 3.238(2) 2_656 ?
K1 K1 3.7442(11) 3_667 ?
K1 K1 4.4632(4) 2_646 ?
K1 K1 4.4632(4) 2_656 ?
K1 H8 3.05(4) . ?
N1 H19 0.89(3) . ?
O1 P1 1.5219(17) . ?
O2 P1 1.516(2) . ?
O3 P1 1.5202(17) . ?
O4 H7 0.90(4) . ?
O4 H8 0.85(5) . ?
O5 H9 0.80(3) . ?
O5 H10 0.79(3) . ?
O6 H11 0.88(3) . ?
O6 H12 0.90(4) . ?
O7 H13 0.84(4) . ?
O7 H14 0.77(4) . ?
O8 H15 0.87(4) . ?
O8 H16 0.75(4) . ?
O9 H17 0.77(4) . ?
O9 H18 0.87(4) . ?
